data_2201470
loop_
_publ_author_name
'Batsanov, Andrei S.'
'Hesselink, Joanna L.'
'n\'ee Megson'

_publ_section_title
;
 Norbornane-<i>endo</i>-<i>cis</i>-2,3-dicarboxylic acid
;
_journal_issue 12
_journal_name_full 'Acta Crystallographica Section E'
_journal_page_first o1325
_journal_page_last o1327
_journal_paper_doi 10.1107/S1600536802019736
_journal_volume 58
_journal_year 2002
_chemical_formula_iupac 'C9 H12 O4'
_chemical_formula_moiety 'C9 H12 O4'
_chemical_formula_sum 'C9 H12 O4'
_chemical_formula_weight 184.19
_chemical_melting_point 433.6(5)
_chemical_name_common 'norbornane-endo-cis-2,3-dicarboxylic acid'
_chemical_name_systematic
;
bicyclo[2.2.1]heptane-endo-cis-2,3-dicarboxylic acid
;
_space_group_IT_number 14
_symmetry_cell_setting monoclinic
_symmetry_space_group_name_Hall '-P 2ybc'
_symmetry_space_group_name_H-M 'P 1 21/c 1'
_atom_sites_solution_hydrogens difmap
_atom_sites_solution_primary direct
_atom_sites_solution_secondary difmap
_audit_creation_method SHELXL-97
_cell_angle_alpha 90.00
_cell_angle_beta 92.590(10)
_cell_angle_gamma 90.00
_cell_formula_units_Z 8
_cell_length_a 20.737(5)
_cell_length_b 9.310(2)
_cell_length_c 9.003(2)
_cell_measurement_reflns_used 489
_cell_measurement_temperature 150(2)
_cell_measurement_theta_max 20.7
_cell_measurement_theta_min 7.5
_cell_volume 1736.4(7)
_computing_cell_refinement SMART
_computing_data_collection 'SMART (Siemens, 1995)'
_computing_data_reduction 'SAINT (Siemens, 1995)'
_computing_molecular_graphics 'SHELXTL (Bruker, 1998)'
_computing_publication_material SHELXTL
_computing_structure_refinement 'SHELXL97 (Sheldrick, 1997)'
_computing_structure_solution 'SHELXS86 (Sheldrick, 1990)'
_diffrn_ambient_temperature 150(2)
_diffrn_detector_area_resol_mean 8
_diffrn_measured_fraction_theta_full 0.994
_diffrn_measured_fraction_theta_max 0.994
_diffrn_measurement_device_type 'SMART 1K CCD area-detector'
_diffrn_measurement_method '\w scan in 0.3\% frames, 10 s/frame'
_diffrn_radiation_monochromator graphite
_diffrn_radiation_source 'fine-focus sealed tube'
_diffrn_radiation_type MoK\a
_diffrn_radiation_wavelength 0.71073
_diffrn_reflns_av_R_equivalents 0.0487
_diffrn_reflns_av_sigmaI/netI 0.0418
_diffrn_reflns_limit_h_max 28
_diffrn_reflns_limit_h_min -27
_diffrn_reflns_limit_k_max 12
_diffrn_reflns_limit_k_min -9
_diffrn_reflns_limit_l_max 11
_diffrn_reflns_limit_l_min -12
_diffrn_reflns_number 12920
_diffrn_reflns_theta_full 29.00
_diffrn_reflns_theta_max 29.00
_diffrn_reflns_theta_min 1.97
_exptl_absorpt_coefficient_mu 0.111
_exptl_absorpt_correction_type none
_exptl_crystal_colour colourless
_exptl_crystal_density_diffrn 1.409
_exptl_crystal_density_meas ?
_exptl_crystal_density_method 'not measured'
_exptl_crystal_description prism
_exptl_crystal_F_000 784
_exptl_crystal_size_max 0.45
_exptl_crystal_size_mid 0.35
_exptl_crystal_size_min 0.15
_refine_diff_density_max 0.317
_refine_diff_density_min -0.349
_refine_ls_extinction_method none
_refine_ls_goodness_of_fit_ref 1.143
_refine_ls_hydrogen_treatment refall
_refine_ls_matrix_type full
_refine_ls_number_parameters 331
_refine_ls_number_reflns 4594
_refine_ls_number_restraints 0
_refine_ls_restrained_S_all 1.143
_refine_ls_R_factor_all 0.0711
_refine_ls_R_factor_gt 0.0487
_refine_ls_shift/su_max 0.001
_refine_ls_shift/su_mean 0.000
_refine_ls_structure_factor_coef Fsqd
_refine_ls_weighting_details 'calc w = 1/[\s^2^(Fo^2^)+(0.0419P)^2^+0.9532P] where P = (Fo^2^+2Fc^2^)/3'
_refine_ls_weighting_scheme calc
_refine_ls_wR_factor_gt 0.1065
_refine_ls_wR_factor_ref 0.1232
_reflns_number_gt 3553
_reflns_number_total 4594
_reflns_threshold_expression I>2\s(I)
_cod_data_source_file cv6158.cif
_cod_data_source_block I
_cod_depositor_comments
;
The following automatic conversions were performed:

'_chemical_melting_point' value '160--161\% C' was changed to
'433.6(5)' - it was converted from degrees Celsius(C) to Kelvins(K),
the average value was taken and precision was estimated.

Automatic conversion script
Id: cif_fix_values 1646 2011-03-28 12:23:43Z adriana 

The following automatic conversions were performed:

'_chemical_melting_point' value '160--161\% C' was changed to
'433.6(5)' - it was converted from degrees Celsius(C) to Kelvins(K),
the average value was taken and precision was estimated.

Automatic conversion script
Id: cif_fix_values 1715 2011-07-08 13:25:40Z adriana 

The following automatic conversions were performed:

'_exptl_crystal_density_meas' value 'not measured' was changed to '?'
- the value is perceived as not measured.

Automatic conversion script
Id: cif_fix_values 3008 2015-01-20 13:52:24Z robertas 
;
_cod_original_sg_symbol_H-M 'P 21/c'
_cod_database_code 2201470
_cod_database_fobs_code 2201470

loop_
_symmetry_equiv_pos_as_xyz
'x, y, z'
'-x, y+1/2, -z+1/2'
'-x, -y, -z'
'x, -y-1/2, z-1/2'

loop_
_atom_site_label
_atom_site_fract_x
_atom_site_fract_y
_atom_site_fract_z
_atom_site_U_iso_or_equiv
_atom_site_adp_type
_atom_site_calc_flag
_atom_site_refinement_flags
_atom_site_occupancy
_atom_site_disorder_assembly
_atom_site_disorder_group
_atom_site_type_symbol
C1 0.92500(7) 0.44919(17) 0.12981(17) 0.0184(3) Uani d . 1 . . C
H1 0.9377(9) 0.386(2) 0.047(2) 0.023(5) Uiso d . 1 . . H
C2 0.85440(7) 0.42098(16) 0.17647(16) 0.0155(3) Uani d . 1 . . C
H2 0.8272(9) 0.402(2) 0.085(2) 0.020(5) Uiso d . 1 . . H
C3 0.83551(7) 0.56831(16) 0.24618(16) 0.0162(3) Uani d . 1 . . C
H3 0.8049(9) 0.614(2) 0.176(2) 0.022(5) Uiso d . 1 . . H
C4 0.89891(8) 0.65397(17) 0.24804(17) 0.0177(3) Uani d . 1 . . C
H4 0.8930(9) 0.756(2) 0.262(2) 0.014(4) Uiso d . 1 . . H
C5 0.95055(8) 0.58492(19) 0.35414(19) 0.0218(3) Uani d . 1 . . C
H51 0.9334(9) 0.562(2) 0.453(2) 0.018(4) Uiso d . 1 . . H
H52 0.9874(10) 0.653(2) 0.370(2) 0.026(5) Uiso d . 1 . . H
C6 0.97156(8) 0.4490(2) 0.2676(2) 0.0248(4) Uani d . 1 . . C
H61 0.9688(10) 0.358(2) 0.327(2) 0.030(5) Uiso d . 1 . . H
H62 1.0158(11) 0.455(2) 0.238(2) 0.033(6) Uiso d . 1 . . H
C7 0.92227(8) 0.61056(18) 0.09455(18) 0.0210(3) Uani d . 1 . . C
H71 0.8903(10) 0.635(2) 0.013(2) 0.028(5) Uiso d . 1 . . H
H72 0.9656(10) 0.649(2) 0.077(2) 0.031(5) Uiso d . 1 . . H
C8 0.85239(8) 0.29325(17) 0.27827(18) 0.0199(3) Uani d . 1 . . C
O2 0.85288(7) 0.30107(13) 0.41299(13) 0.0279(3) Uani d . 1 . . O
O1 0.85298(8) 0.16430(13) 0.21490(15) 0.0336(3) Uani d . 1 . . O
H01 0.8542(13) 0.173(3) 0.117(3) 0.062(8) Uiso d . 1 . . H
C9 0.79841(7) 0.56304(17) 0.38589(17) 0.0181(3) Uani d . 1 . . C
O4 0.81585(6) 0.62250(13) 0.50227(13) 0.0235(3) Uani d . 1 . . O
O3 0.74262(6) 0.49528(14) 0.36656(13) 0.0254(3) Uani d . 1 . . O
H03 0.7213(14) 0.496(3) 0.459(3) 0.065(8) Uiso d . 1 . . H
C11 0.57692(8) 0.42913(18) 0.94997(18) 0.0209(3) Uani d . 1 . . C
H11 0.5326(9) 0.396(2) 0.967(2) 0.019(5) Uiso d . 1 . . H
C12 0.57733(7) 0.55274(17) 0.83730(17) 0.0177(3) Uani d . 1 . . C
H12 0.5492(10) 0.633(2) 0.873(2) 0.028(5) Uiso d . 1 . . H
C13 0.64839(8) 0.60889(17) 0.85192(18) 0.0187(3) Uani d . 1 . . C
H13 0.6499(9) 0.712(2) 0.873(2) 0.024(5) Uiso d . 1 . . H
C14 0.67587(8) 0.5250(2) 0.99153(19) 0.0245(4) Uani d . 1 . . C
H14 0.7123(11) 0.577(2) 1.044(2) 0.036(6) Uiso d . 1 . . H
C15 0.69095(9) 0.3695(2) 0.9469(2) 0.0294(4) Uani d . 1 . . C
H151 0.7228(11) 0.363(2) 0.865(2) 0.037(6) Uiso d . 1 . . H
H152 0.7107(11) 0.317(2) 1.037(3) 0.038(6) Uiso d . 1 . . H
C16 0.62300(9) 0.30823(19) 0.9041(2) 0.0255(4) Uani d . 1 . . C
H161 0.6173(10) 0.287(2) 0.795(2) 0.030(5) Uiso d . 1 . . H
H162 0.6143(10) 0.222(2) 0.959(2) 0.027(5) Uiso d . 1 . . H
C17 0.61513(9) 0.5013(2) 1.08008(19) 0.0259(4) Uani d . 1 . . C
H171 0.5943(11) 0.592(3) 1.116(2) 0.035(6) Uiso d . 1 . . H
H172 0.6235(10) 0.436(2) 1.163(2) 0.033(6) Uiso d . 1 . . H
C18 0.54746(8) 0.52313(18) 0.68477(18) 0.0207(3) Uani d . 1 . . C
O12 0.52033(6) 0.41016(13) 0.65219(14) 0.0267(3) Uani d . 1 . . O
O11 0.54823(7) 0.63511(13) 0.59527(15) 0.0283(3) Uani d . 1 . . O
H011 0.5244(14) 0.613(3) 0.507(3) 0.069(9) Uiso d . 1 . . H
C19 0.68963(8) 0.58406(17) 0.72095(18) 0.0202(3) Uani d . 1 . . C
O14 0.67573(6) 0.50462(14) 0.61675(14) 0.0277(3) Uani d . 1 . . O
O13 0.74477(6) 0.65464(15) 0.73455(15) 0.0302(3) Uani d . 1 . . O
H013 0.7706(14) 0.633(3) 0.657(3) 0.063(8) Uiso d . 1 . . H

loop_
_atom_site_aniso_label
_atom_site_aniso_U_11
_atom_site_aniso_U_22
_atom_site_aniso_U_33
_atom_site_aniso_U_12
_atom_site_aniso_U_13
_atom_site_aniso_U_23
C1 0.0183(7) 0.0197(7) 0.0174(7) 0.0016(6) 0.0032(5) -0.0008(6)
C2 0.0187(7) 0.0157(7) 0.0120(6) 0.0005(6) -0.0001(5) 0.0002(5)
C3 0.0168(7) 0.0161(7) 0.0155(7) 0.0016(6) 0.0000(5) -0.0005(5)
C4 0.0197(7) 0.0150(7) 0.0186(7) -0.0008(6) 0.0029(6) -0.0007(6)
C5 0.0181(7) 0.0257(8) 0.0214(8) -0.0004(6) -0.0020(6) -0.0031(6)
C6 0.0177(8) 0.0264(9) 0.0299(9) 0.0057(7) -0.0031(6) -0.0021(7)
C7 0.0236(8) 0.0207(8) 0.0192(8) -0.0021(6) 0.0065(6) 0.0019(6)
C8 0.0266(8) 0.0167(7) 0.0165(7) -0.0008(6) 0.0015(6) 0.0009(6)
O2 0.0460(8) 0.0241(6) 0.0139(5) 0.0007(6) 0.0038(5) 0.0037(5)
O1 0.0660(10) 0.0157(6) 0.0196(6) -0.0015(6) 0.0058(6) 0.0001(5)
C9 0.0173(7) 0.0171(7) 0.0200(7) 0.0005(6) 0.0020(5) -0.0019(6)
O4 0.0222(6) 0.0284(6) 0.0204(6) -0.0059(5) 0.0050(4) -0.0068(5)
O3 0.0203(6) 0.0340(7) 0.0224(6) -0.0086(5) 0.0050(4) -0.0076(5)
C11 0.0191(8) 0.0222(8) 0.0215(8) -0.0019(6) 0.0027(6) 0.0014(6)
C12 0.0165(7) 0.0183(7) 0.0184(7) 0.0010(6) 0.0022(5) -0.0005(6)
C13 0.0196(7) 0.0182(7) 0.0184(7) -0.0027(6) 0.0028(6) -0.0033(6)
C14 0.0225(8) 0.0287(9) 0.0220(8) -0.0024(7) -0.0033(6) -0.0002(7)
C15 0.0227(8) 0.0303(10) 0.0350(10) 0.0056(7) -0.0003(7) 0.0035(8)
C16 0.0270(9) 0.0210(8) 0.0286(9) 0.0020(7) 0.0012(7) 0.0018(7)
C17 0.0317(9) 0.0290(9) 0.0172(8) -0.0003(8) 0.0028(6) 0.0021(7)
C18 0.0183(7) 0.0213(8) 0.0224(8) -0.0004(6) 0.0008(6) 0.0014(6)
O12 0.0307(6) 0.0231(6) 0.0257(6) -0.0080(5) -0.0069(5) 0.0040(5)
O11 0.0359(7) 0.0216(6) 0.0264(7) -0.0067(5) -0.0091(5) 0.0063(5)
C19 0.0202(7) 0.0190(7) 0.0216(8) -0.0034(6) 0.0036(6) -0.0015(6)
O14 0.0255(6) 0.0327(7) 0.0254(6) -0.0106(5) 0.0080(5) -0.0114(5)
O13 0.0249(6) 0.0360(7) 0.0306(7) -0.0148(6) 0.0108(5) -0.0140(6)

loop_
_atom_type_symbol
_atom_type_description
_atom_type_scat_dispersion_real
_atom_type_scat_dispersion_imag
_atom_type_scat_source
C C 0.0033 0.0016 'International Tables Vol C Tables 4.2.6.8 and 6.1.1.4'
H H 0.0000 0.0000 'International Tables Vol C Tables 4.2.6.8 and 6.1.1.4'
O O 0.0106 0.0060 'International Tables Vol C Tables 4.2.6.8 and 6.1.1.4'

loop_
_geom_angle_atom_site_label_1
_geom_angle_atom_site_label_2
_geom_angle_atom_site_label_3
_geom_angle
_geom_angle_publ_flag
C7 C1 C6 100.61(13) yes
C7 C1 C2 101.16(12) yes
C6 C1 C2 110.15(13) yes
C7 C1 H1 115.5(12) ?
C6 C1 H1 115.2(11) ?
C2 C1 H1 112.7(11) ?
C8 C2 C1 110.42(13) yes
C8 C2 C3 115.75(13) yes
C1 C2 C3 102.41(12) yes
C8 C2 H2 109.4(11) ?
C1 C2 H2 108.0(11) ?
C3 C2 H2 110.4(11) ?
C9 C3 C4 118.51(13) yes
C9 C3 C2 116.95(13) yes
C4 C3 C2 103.27(12) yes
C9 C3 H3 102.5(12) ?
C4 C3 H3 108.0(12) ?
C2 C3 H3 106.9(12) ?
C3 C4 C7 99.07(12) yes
C3 C4 C5 111.10(13) yes
C7 C4 C5 102.05(13) yes
C3 C4 H4 113.5(11) ?
C7 C4 H4 115.1(11) ?
C5 C4 H4 114.5(10) ?
C4 C5 C6 103.35(13) yes
C4 C5 H51 112.2(11) ?
C6 C5 H51 113.1(11) ?
C4 C5 H52 109.2(12) ?
C6 C5 H52 111.2(12) ?
H51 C5 H52 107.8(15) ?
C1 C6 C5 102.86(13) yes
C1 C6 H61 112.2(12) ?
C5 C6 H61 113.5(12) ?
C1 C6 H62 110.0(13) ?
C5 C6 H62 112.2(13) ?
H61 C6 H62 106.1(18) ?
C1 C7 C4 94.67(12) yes
C1 C7 H71 113.4(12) ?
C4 C7 H71 112.0(12) ?
C1 C7 H72 111.4(13) ?
C4 C7 H72 112.1(12) ?
H71 C7 H72 112.2(17) ?
O2 C8 O1 118.87(15) ?
O2 C8 C2 124.21(14) ?
O1 C8 C2 116.85(14) ?
C8 O1 H01 110.1(19) ?
O4 C9 O3 123.42(14) ?
O4 C9 C3 123.91(14) ?
O3 C9 C3 112.52(13) ?
C9 O3 H03 108.3(17) ?
C12 C11 C17 99.09(13) yes
C12 C11 C16 110.36(14) yes
C17 C11 C16 102.59(14) yes
C12 C11 H11 111.9(11) ?
C17 C11 H11 118.0(11) ?
C16 C11 H11 113.7(11) ?
C18 C12 C11 116.81(14) yes
C18 C12 C13 119.03(13) yes
C11 C12 C13 103.21(12) yes
C18 C12 H12 101.9(11) ?
C11 C12 H12 108.8(12) ?
C13 C12 H12 106.5(12) ?
C19 C13 C12 116.71(13) yes
C19 C13 C14 110.69(14) yes
C12 C13 C14 102.03(13) yes
C19 C13 H13 106.6(12) ?
C12 C13 H13 111.5(11) ?
C14 C13 H13 109.2(11) ?
C17 C14 C15 100.43(14) yes
C17 C14 C13 102.20(14) yes
C15 C14 C13 109.31(14) yes
C17 C14 H14 116.5(13) ?
C15 C14 H14 114.8(13) ?
C13 C14 H14 112.3(13) ?
C14 C15 C16 102.57(14) yes
C14 C15 H151 112.9(13) ?
C16 C15 H151 114.5(13) ?
C14 C15 H152 108.7(13) ?
C16 C15 H152 110.5(13) ?
H151 C15 H152 107.6(18) ?
C11 C16 C15 103.38(14) yes
C11 C16 H161 110.9(12) ?
C15 C16 H161 112.4(12) ?
C11 C16 H162 109.5(13) ?
C15 C16 H162 111.5(12) ?
H161 C16 H162 109.1(17) ?
C14 C17 C11 94.23(13) yes
C14 C17 H171 114.7(13) ?
C11 C17 H171 113.4(12) ?
C14 C17 H172 111.6(13) ?
C11 C17 H172 112.5(13) ?
H171 C17 H172 109.8(18) ?
O12 C18 O11 123.51(15) ?
O12 C18 C12 122.83(15) ?
O11 C18 C12 113.37(14) ?
C18 O11 H011 109.0(19) ?
O14 C19 O13 123.19(15) ?
O14 C19 C13 124.95(14) ?
O13 C19 C13 111.81(14) ?
C19 O13 H013 110.5(18) ?

loop_
_geom_bond_atom_site_label_1
_geom_bond_atom_site_label_2
_geom_bond_site_symmetry_2
_geom_bond_distance
_geom_bond_publ_flag
C1 C7 . 1.536(2) yes
C1 C6 . 1.537(2) yes
C1 C2 . 1.563(2) yes
C1 H1 . 0.99(2) ?
C2 C8 . 1.503(2) yes
C2 C3 . 1.566(2) yes
C2 H2 . 0.995(19) ?
C3 C9 . 1.505(2) yes
C3 C4 . 1.537(2) yes
C3 H3 . 0.98(2) ?
C4 C7 . 1.539(2) yes
C4 C5 . 1.543(2) yes
C4 H4 . 0.970(19) ?
C5 C6 . 1.559(2) yes
C5 H51 . 1.000(19) ?
C5 H52 . 1.00(2) ?
C6 H61 . 1.01(2) ?
C6 H62 . 0.97(2) ?
C7 H71 . 0.99(2) ?
C7 H72 . 0.99(2) ?
C8 O2 . 1.215(2) yes
C8 O1 . 1.329(2) yes
O1 H01 . 0.88(3) ?
C9 O4 . 1.2251(19) yes
C9 O3 . 1.3222(19) yes
O3 H03 . 0.96(3) ?
C11 C12 . 1.534(2) yes
C11 C17 . 1.539(2) yes
C11 C16 . 1.545(2) yes
C11 H11 . 0.988(19) ?
C12 C18 . 1.506(2) yes
C12 C13 . 1.563(2) yes
C12 H12 . 1.01(2) ?
C13 C19 . 1.505(2) yes
C13 C14 . 1.565(2) yes
C13 H13 . 0.98(2) ?
C14 C17 . 1.537(3) yes
C14 C15 . 1.538(3) yes
C14 H14 . 1.00(2) ?
C15 C16 . 1.552(3) yes
C15 H151 . 1.01(2) ?
C15 H152 . 1.02(2) ?
C16 H161 . 1.00(2) ?
C16 H162 . 0.96(2) ?
C17 H171 . 1.01(2) ?
C17 H172 . 0.97(2) ?
C18 O12 . 1.222(2) yes
C18 O11 . 1.318(2) yes
O11 H011 . 0.94(3) ?
C19 O14 . 1.219(2) yes
C19 O13 . 1.3196(19) yes
O13 H013 . 0.92(3) ?

loop_
_geom_hbond_atom_site_label_D
_geom_hbond_atom_site_label_H
_geom_hbond_atom_site_label_A
_geom_hbond_site_symmetry_A
_geom_hbond_distance_DH
_geom_hbond_distance_HA
_geom_hbond_distance_DA
_geom_hbond_angle_DHA
O1 H01 O2 4_565 0.88(3) 1.85(3) 2.7371(19) 177(3)
O3 H03 O14 . 0.96(3) 1.74(3) 2.6996(17) 174(3)
O11 H011 O12 3_666 0.94(3) 1.69(3) 2.6222(18) 175(3)
O13 H013 O4 . 0.92(3) 1.72(3) 2.6294(18) 170(3)

loop_
_geom_torsion_atom_site_label_1
_geom_torsion_atom_site_label_2
_geom_torsion_atom_site_label_3
_geom_torsion_atom_site_label_4
_geom_torsion
_geom_torsion_publ_flag
O2 C8 C2 C3 -18.6(2) yes
C8 C2 C3 C9 -18.4(2) yes
C2 C3 C9 O4 124.25(17) yes
O12 C18 C12 C13 129.44(17) yes
C18 C12 C13 C19 -19.7(2) yes
C12 C13 C19 O14 -12.6(2) yes

loop_
_cod_related_entry_id
_cod_related_entry_database
_cod_related_entry_code
1 ChemSpider 90202
